data_2103601
loop_
_publ_author_name
'Hardie, Michaele J.'
'Martin, Anthony'
'Pinkerton, A. Alan'
'Zhurova, Elizabeth A.'

_publ_section_title
;
 Anisotropic thermal expansion of potassium dinitramide: a
 variable-temperature crystallographic study
;
_journal_issue 2
_journal_name_full 'Acta Crystallographica Section B'
_journal_page_first 113
_journal_page_last 118
_journal_paper_doi 10.1107/S0108768100018887
_journal_volume 57
_journal_year 2001
_chemical_formula_structural 'K N3 O4'
_chemical_formula_sum 'K N3 O4'
_chemical_formula_weight 145.13
_chemical_name_common 'potassium dinitramide'
_chemical_name_systematic
;
 ?
;
_space_group_IT_number 14
_symmetry_cell_setting monoclinic
_symmetry_space_group_name_Hall '-P 2yn'
_symmetry_space_group_name_H-M 'P 1 21/n 1'
_audit_creation_method SHELXL
_cell_angle_alpha 90.00
_cell_angle_beta 97.946(2)
_cell_angle_gamma 90.00
_cell_formula_units_Z 4
_cell_length_a 6.5918(4)
_cell_length_b 9.0778(5)
_cell_length_c 7.1540(4)
_cell_measurement_reflns_used 2901
_cell_measurement_temperature 100.0(10)
_cell_measurement_theta_max 28.04
_cell_measurement_theta_min 6.38
_cell_volume 423.98(4)
_computing_cell_refinement 'Siemens SAINT'
_computing_data_collection 'Siemens SMART'
_computing_data_reduction 'Siemens SAINT'
_computing_molecular_graphics 'Siemens SHELXTL'
_computing_publication_material 'Siemens SHELXTL and the Toledo cifomatic'
_computing_structure_refinement 'SHELXL-93 (Sheldrick, 1993)'
_computing_structure_solution 'SHELXS-86 (Sheldrick, 1990)'
_diffrn_ambient_temperature 100.0(10)
_diffrn_measurement_device Platform
_diffrn_measurement_method '\w scans'
_diffrn_radiation_monochromator graphite
_diffrn_radiation_source 'Sealed Tube'
_diffrn_radiation_type MoK\a
_diffrn_radiation_wavelength .71073
_diffrn_reflns_av_R_equivalents .0463
_diffrn_reflns_av_sigmaI/netI .0477
_diffrn_reflns_limit_h_max 7
_diffrn_reflns_limit_h_min -8
_diffrn_reflns_limit_k_max 12
_diffrn_reflns_limit_k_min -12
_diffrn_reflns_limit_l_max 9
_diffrn_reflns_limit_l_min -8
_diffrn_reflns_number 3547
_diffrn_reflns_theta_max 28.36
_diffrn_reflns_theta_min 3.65
_exptl_absorpt_coefficient_mu 1.169
_exptl_absorpt_correction_T_max .990303
_exptl_absorpt_correction_T_min .767666
_exptl_absorpt_correction_type 'Empirical :Multipole Expansion (Blessing, 1995)'
_exptl_crystal_density_diffrn 2.274
_exptl_crystal_F_000 288
_exptl_crystal_size_max .34
_exptl_crystal_size_mid .14
_exptl_crystal_size_min .08
_refine_diff_density_max .533
_refine_diff_density_min -.595
_refine_ls_extinction_method none
_refine_ls_goodness_of_fit_all .996
_refine_ls_goodness_of_fit_obs 1.036
_refine_ls_matrix_type full
_refine_ls_number_parameters 73
_refine_ls_number_reflns 1041
_refine_ls_number_restraints 0
_refine_ls_restrained_S_all .996
_refine_ls_restrained_S_obs 1.036
_refine_ls_R_factor_all .0361
_refine_ls_R_factor_obs .0294
_refine_ls_shift/esd_max .000
_refine_ls_shift/esd_mean .000
_refine_ls_structure_factor_coef Fsqd
_refine_ls_weighting_details 'w=1/[\s^2^(Fo^2^)+(0.0380P)^2^+0.0000P] where P=(Fo^2^+2Fc^2^)/3'
_refine_ls_weighting_scheme calc
_refine_ls_wR_factor_all .0683
_refine_ls_wR_factor_obs .0664
_reflns_number_observed 918
_reflns_number_total 1041
_reflns_observed_criterion >2sigma(I)
_cod_data_source_file br0101.cif
_cod_data_source_block kdn100
_cod_depositor_comments
;
The following automatic conversions were performed:
'_symmetry_cell_setting' value 'Monoclinic' changed to 'monoclinic'
according to '/home/saulius/struct/CIF-dictionaries/cif_core.dic'
dictionary named 'cif_core.dic' version 2.4.1 from 2010-06-29.

Automatic conversion script
Id: cif_fix_enum 1527 2010-12-29 10:47:43Z saulius 

The following automatic conversions were performed:

'_symmetry_cell_setting' value 'Monoclinic' changed to 'monoclinic'
according to /home/saulius/struct/CIF-dictionaries/cif_core.dic
dictionary named 'cif_core.dic' version 2.4.1 from 2010-06-29.

Automatic conversion script
Id: cif_fix_values 1715 2011-07-08 13:25:40Z adriana 

The following automatic conversions were performed:

'_refine_ls_weighting_scheme' value 'calc
w=1/[\s^2^(Fo^2^)+(0.0380P)^2^+0.0000P] where P=(Fo^2^+2Fc^2^)/3' was
changed to 'calc'. New tag '_refine_ls_weighting_details' was
created. The value of the new tag was set to
'w=1/[\s^2^(Fo^2^)+(0.0380P)^2^+0.0000P] where P=(Fo^2^+2Fc^2^)/3'.

Automatic conversion script
Id: cif_fix_values 3143 2015-03-26 13:38:13Z robertas 
;
_cod_original_sg_symbol_H-M 'P21/n  '
_cod_database_code 2103601
_cod_database_fobs_code 2103601

loop_
_symmetry_equiv_pos_as_xyz
'x, y, z'
'-x+1/2, y+1/2, -z+1/2'
'-x, -y, -z'
'x-1/2, -y-1/2, z-1/2'

loop_
_atom_site_aniso_label
_atom_site_aniso_U_11
_atom_site_aniso_U_22
_atom_site_aniso_U_33
_atom_site_aniso_U_12
_atom_site_aniso_U_13
_atom_site_aniso_U_23
K1 .0107(2) .0152(2) .0092(2) -.00139(10) .00223(12) .00025(10)
O4 .0130(5) .0215(6) .0080(5) .0017(4) .0041(4) .0008(4)
O2 .0158(6) .0154(5) .0133(5) -.0012(4) .0019(4) .0043(4)
N2 .0114(6) .0115(6) .0104(6) .0004(4) .0013(4) -.0018(4)
O1 .0081(5) .0196(6) .0188(5) .0024(4) .0019(4) -.0016(4)
N1 .0113(6) .0150(6) .0108(6) .0033(4) .0031(5) .0022(4)
N3 .0104(6) .0106(6) .0091(6) -.0012(4) .0022(4) -.0006(4)
O3 .0131(5) .0167(5) .0090(5) .0022(4) -.0012(4) .0009(4)

loop_
_atom_site_label
_atom_site_fract_x
_atom_site_fract_y
_atom_site_fract_z
_atom_site_U_iso_or_equiv
_atom_site_thermal_displace_type
_atom_site_calc_flag
_atom_site_occupancy
_atom_site_type_symbol
K1 .86034(4) .34332(3) .83205(4) .01160(12) Uani d 1 K
O4 1.0104(2) .34353(11) 1.21534(15) .0139(2) Uani d 1 O
O2 .7262(2) .53844(11) 1.15502(15) .0148(2) Uani d 1 O
N2 .6488(2) .46237(12) 1.2686(2) .0111(3) Uani d 1 N
O1 .4636(2) .46163(12) 1.2804(2) .0155(2) Uani d 1 O
N1 .7599(2) .37665(14) 1.4081(2) .0122(3) Uani d 1 N
N3 .9506(2) .34062(12) 1.3721(2) .0100(3) Uani d 1 N
O3 1.06313(15) .29457(11) 1.51450(13) .0132(2) Uani d 1 O

loop_
_atom_type_symbol
_atom_type_description
_atom_type_scat_dispersion_real
_atom_type_scat_dispersion_imag
_atom_type_scat_source
N N .0061 .0033 'International Tables Vol C Tables 4.2.6.8 and 6.1.1.4'
O O .0106 .0060 'International Tables Vol C Tables 4.2.6.8 and 6.1.1.4'
K K .2009 .2494 'International Tables Vol C Tables 4.2.6.8 and 6.1.1.4'

loop_
_geom_angle_atom_site_label_1
_geom_angle_atom_site_label_2
_geom_angle_atom_site_label_3
_geom_angle_site_symmetry_1
_geom_angle_site_symmetry_3
_geom_angle
O4 K1 O3 . 4_565 73.55(3)
O4 K1 O1 . 3_667 115.77(3)
O3 K1 O1 4_565 3_667 82.04(3)
O4 K1 O3 . 1_554 130.47(3)
O3 K1 O3 4_565 1_554 138.18(2)
O1 K1 O3 3_667 1_554 107.12(3)
O4 K1 O1 . 4_665 93.95(3)
O3 K1 O1 4_565 4_665 79.83(3)
O1 K1 O1 3_667 4_665 138.79(2)
O3 K1 O1 1_554 4_665 66.46(3)
O4 K1 O4 . 4_565 116.45(3)
O3 K1 O4 4_565 4_565 44.74(3)
O1 K1 O4 3_667 4_565 75.06(3)
O3 K1 O4 1_554 4_565 97.07(3)
O1 K1 O4 4_665 4_565 66.01(3)
O4 K1 O2 . 3_767 76.44(3)
O3 K1 O2 4_565 3_767 149.48(3)
O1 K1 O2 3_667 3_767 116.59(3)
O3 K1 O2 1_554 3_767 62.59(3)
O1 K1 O2 4_665 3_767 96.95(3)
O4 K1 O2 4_565 3_767 158.27(3)
O4 K1 O4 . 3_767 92.46(3)
O3 K1 O4 4_565 3_767 134.85(3)
O1 K1 O4 3_667 3_767 65.57(3)
O3 K1 O4 1_554 3_767 83.35(3)
O1 K1 O4 4_665 3_767 144.93(3)
O4 K1 O4 4_565 3_767 138.66(2)
O2 K1 O4 3_767 3_767 51.43(3)
O4 K1 N1 . 1_554 170.12(3)
O3 K1 N1 4_565 1_554 116.23(3)
O1 K1 N1 3_667 1_554 66.27(3)
O3 K1 N1 1_554 1_554 43.34(3)
O1 K1 N1 4_665 1_554 89.44(3)
O4 K1 N1 4_565 1_554 73.40(3)
O2 K1 N1 3_767 1_554 93.95(3)
O4 K1 N1 3_767 1_554 79.54(3)
O4 K1 O2 . . 51.05(3)
O3 K1 O2 4_565 . 67.76(3)
O1 K1 O2 3_667 . 64.75(3)
O3 K1 O2 1_554 . 153.42(3)
O1 K1 O2 4_665 . 137.05(3)
O4 K1 O2 4_565 . 104.43(3)
O2 K1 O2 3_767 . 97.25(3)
O4 K1 O2 3_767 . 70.21(3)
N1 K1 O2 1_554 . 129.56(3)
O4 K1 N3 . 4_565 95.79(3)
O3 K1 N3 4_565 4_565 22.51(3)
O1 K1 N3 3_667 4_565 74.82(3)
O3 K1 N3 1_554 4_565 119.07(3)
O1 K1 N3 4_665 4_565 74.33(3)
O4 K1 N3 4_565 4_565 22.57(3)
O2 K1 N3 3_767 4_565 168.08(3)
O4 K1 N3 3_767 4_565 139.10(3)
N1 K1 N3 1_554 4_565 94.07(3)
O2 K1 N3 . 4_565 84.37(3)
O4 K1 N1 . 4_665 70.74(3)
O3 K1 N1 4_565 4_665 104.34(3)
O1 K1 N1 3_667 4_665 172.27(3)
O3 K1 N1 1_554 4_665 65.23(3)
O1 K1 N1 4_665 4_665 40.67(3)
O4 K1 N1 4_565 4_665 106.27(3)
O2 K1 N1 3_767 4_665 59.69(3)
O4 K1 N1 3_767 4_665 111.12(3)
N1 K1 N1 1_554 4_665 106.58(4)
O2 K1 N1 . 4_665 121.48(3)
N3 K1 N1 4_565 4_665 109.43(3)
N3 O4 K1 . . 141.01(9)
N3 O4 K1 . 4_666 93.85(7)
K1 O4 K1 . 4_666 116.40(4)
N3 O4 K1 . 3_767 104.67(8)
K1 O4 K1 . 3_767 87.54(3)
K1 O4 K1 4_666 3_767 111.14(4)
N2 O2 K1 . 3_767 131.02(9)
N2 O2 K1 . . 110.79(8)
K1 O2 K1 3_767 . 82.75(3)
O2 N2 O1 . . 123.51(12)
O2 N2 N1 . . 124.26(12)
O1 N2 N1 . . 112.05(11)
O2 N2 K1 . 4_566 146.11(9)
O1 N2 K1 . 4_566 54.22(7)
N1 N2 K1 . 4_566 72.48(7)
N2 O1 K1 . 3_667 134.23(8)
N2 O1 K1 . 4_566 105.47(8)
K1 O1 K1 3_667 4_566 117.28(4)
N3 N1 N2 . . 114.09(11)
N3 N1 K1 . 1_556 94.93(7)
N2 N1 K1 . 1_556 142.62(9)
N3 N1 K1 . 4_566 124.30(8)
N2 N1 K1 . 4_566 83.74(7)
K1 N1 K1 1_556 4_566 99.45(4)
O4 N3 O3 . . 121.25(12)
O4 N3 N1 . . 125.82(11)
O3 N3 N1 . . 112.82(11)
O4 N3 K1 . 4_666 63.58(7)
O3 N3 K1 . 4_666 59.16(7)
N1 N3 K1 . 4_666 162.06(8)
O4 N3 K1 . 1_556 171.38(9)
O3 N3 K1 . 1_556 51.67(7)
N1 N3 K1 . 1_556 61.80(7)
K1 N3 K1 4_666 1_556 110.38(3)
N3 O3 K1 . 4_666 98.33(8)
N3 O3 K1 . 1_556 108.07(8)
K1 O3 K1 4_666 1_556 152.31(4)

loop_
_geom_bond_atom_site_label_1
_geom_bond_atom_site_label_2
_geom_bond_site_symmetry_2
_geom_bond_distance
K1 O4 . 2.7834(11)
K1 O3 4_565 2.7957(11)
K1 O1 3_667 2.8049(11)
K1 O3 1_554 2.8255(10)
K1 O1 4_665 2.8868(11)
K1 O4 4_565 2.8920(11)
K1 O2 3_767 2.9188(11)
K1 O4 3_767 3.0003(11)
K1 N1 1_554 3.0289(12)
K1 O2 . 3.1341(11)
K1 N3 4_565 3.2219(12)
K1 N1 4_665 3.2900(13)
O4 N3 . 1.239(2)
O4 K1 4_666 2.8919(11)
O4 K1 3_767 3.0003(11)
O2 N2 . 1.230(2)
O2 K1 3_767 2.9188(11)
N2 O1 . 1.235(2)
N2 N1 . 1.391(2)
N2 K1 4_566 3.4295(12)
O1 K1 3_667 2.8049(11)
O1 K1 4_566 2.8868(11)
N1 N3 . 1.357(2)
N1 K1 1_556 3.0289(12)
N1 K1 4_566 3.2901(13)
N3 O3 . 1.2467(15)
N3 K1 4_666 3.2219(12)
N3 K1 1_556 3.4239(12)
O3 K1 4_666 2.7957(11)
O3 K1 1_556 2.8255(10)
